data_4314083
loop_
_publ_author_name
'Jens M\"uller'
'Eva Freisinger'
'Pablo J. Sanz Miguel'
'Bernhard Lippert'

_publ_contact_author_address
; Fachbereich Chemie
  Universit\"at Dortmund
  Otto-Hahn-Str. 6
  D-44221 Dortmund
  Germany
;
_publ_contact_author_email bernhard.lippert@uni-dortmund.de
_publ_contact_author_fax 'Int. code + (231) 755-3797'
_publ_contact_author_name 'Prof. Bernhard Lippert'
_publ_contact_author_phone '231 755-3840'
_publ_section_title
;
 Diplatinum(III) Complexes with Four Bridging 1-Methylcytosinato
 Nucleobases Derived from a Mononuclear trans-(NH3)2PtII Complex and CuII
;
_journal_name_full 'Inorganic Chemistry'
_journal_page_first 5117
_journal_page_last 5125
_journal_paper_doi 10.1021/ic0343152
_journal_volume 42
_journal_year 2003
_chemical_formula_structural '[(NH3)Pt(1-MeC)4Pt(NH3)](ClO4)2 * 2H2O'
_chemical_formula_sum 'C20 H34 Cl2 N14 O14 Pt2'
_chemical_formula_weight 1155.69
_chemical_name_systematic ?
_space_group_IT_number 14
_symmetry_cell_setting monoclinic
_symmetry_space_group_name_Hall '-P 2yn'
_symmetry_space_group_name_H-M 'P 1 21/n 1'
_atom_sites_solution_hydrogens geom
_atom_sites_solution_primary direct
_atom_sites_solution_secondary difmap
_audit_creation_method SHELXL
_cell_angle_alpha 90.00
_cell_angle_beta 90.29(3)
_cell_angle_gamma 90.00
_cell_formula_units_Z 4
_cell_length_a 12.753(3)
_cell_length_b 20.758(4)
_cell_length_c 13.302(3)
_cell_measurement_reflns_used 13731
_cell_measurement_temperature 293(2)
_cell_measurement_theta_max 27.06
_cell_measurement_theta_min 2.95
_cell_volume 3521.4(13)
_computing_cell_refinement 'DENZO, SCALEPACK (Otwinowski, Minor, 1997)'
_computing_data_collection 'KappaCCD (Nonius BV, Netherlands)'
_computing_data_reduction 'DENZO, SCALEPACK (Otwinowski, Minor, 1997)'
_computing_molecular_graphics 'Siemens SHELXTL-PLUS(VMS)'
_computing_publication_material SHELXL-93
_computing_structure_refinement 'SHELXL-93 (Sheldrick, 1993)'
_computing_structure_solution 'SHELXS-86 (Sheldrick, 1990)'
_diffrn_ambient_temperature 293(2)
_diffrn_detector_area_resol_mean '19 vertical, 18 horizontal'
_diffrn_measurement_device Enraf-Nonius-KappaCCD
_diffrn_measurement_method
;
360 frames via \w-rotation (\D\w\=1\%) and two times 60s per frame
;
_diffrn_radiation_monochromator graphite
_diffrn_radiation_source 'fine-focus sealed tube'
_diffrn_radiation_type MoK\a
_diffrn_radiation_wavelength 0.71069
_diffrn_reflns_av_R_equivalents 0.0405
_diffrn_reflns_av_sigmaI/netI 0.0750
_diffrn_reflns_limit_h_max 0
_diffrn_reflns_limit_h_min -15
_diffrn_reflns_limit_k_max 25
_diffrn_reflns_limit_k_min -25
_diffrn_reflns_limit_l_max 14
_diffrn_reflns_limit_l_min -14
_diffrn_reflns_number 13731
_diffrn_reflns_theta_max 27.06
_diffrn_reflns_theta_min 2.95
_exptl_absorpt_coefficient_mu 8.171
_exptl_absorpt_correction_T_max 0.1930
_exptl_absorpt_correction_T_min 0.1345
_exptl_absorpt_correction_type SCALEPACK
_exptl_crystal_colour yellowish
_exptl_crystal_density_diffrn 2.180
_exptl_crystal_density_meas ?
_exptl_crystal_description prism
_exptl_crystal_F_000 2216
_exptl_crystal_size_max 0.41
_exptl_crystal_size_mid 0.36
_exptl_crystal_size_min 0.30
_refine_diff_density_max 1.011
_refine_diff_density_min -2.850
_refine_diff_density_rms 0.178
_refine_ls_extinction_method none
_refine_ls_goodness_of_fit_all 0.900
_refine_ls_goodness_of_fit_obs 1.082
_refine_ls_hydrogen_treatment 'refU, except ammine protons U=1.3xU(bonded)'
_refine_ls_matrix_type full
_refine_ls_number_parameters 470
_refine_ls_number_reflns 6975
_refine_ls_number_restraints 0
_refine_ls_restrained_S_all 1.188
_refine_ls_restrained_S_obs 1.082
_refine_ls_R_factor_all 0.0917
_refine_ls_R_factor_obs 0.0425
_refine_ls_shift/esd_max -0.001
_refine_ls_shift/esd_mean 0.000
_refine_ls_structure_factor_coef Fsqd
_refine_ls_weighting_details 'w=1/[\s^2^(Fo^2^)+(0.0539P)^2^+0.0000P] where P=(Fo^2^+2Fc^2^)/3'
_refine_ls_weighting_scheme calc
_refine_ls_wR_factor_all 0.1337
_refine_ls_wR_factor_obs 0.0896
_reflns_number_observed 3973
_reflns_number_total 6985
_reflns_observed_criterion >2sigma(I)
_cod_data_source_file ic0343152_s_2.cif
_cod_data_source_block 2a
_cod_depositor_comments
;
The following automatic conversions were performed:

'_exptl_crystal_density_meas' value 'not measured' was changed to '?'
- the value is perceived as not measured.

Automatic conversion script
Id: cif_fix_values 3008 2015-01-20 13:52:24Z robertas 

The following automatic conversions were performed:

'_refine_ls_weighting_scheme' value 'calc
w=1/[\s^2^(Fo^2^)+(0.0539P)^2^+0.0000P] where P=(Fo^2^+2Fc^2^)/3' was
changed to 'calc'. New tag '_refine_ls_weighting_details' was
created. The value of the new tag was set to
'w=1/[\s^2^(Fo^2^)+(0.0539P)^2^+0.0000P] where P=(Fo^2^+2Fc^2^)/3'.

Automatic conversion script
Id: cif_fix_values 3143 2015-03-26 13:38:13Z robertas 
;
_cod_database_code 4314083

loop_
_symmetry_equiv_pos_as_xyz
'x, y, z'
'-x+1/2, y+1/2, -z+1/2'
'-x, -y, -z'
'x-1/2, -y-1/2, z-1/2'

loop_
_atom_site_aniso_label
_atom_site_aniso_U_11
_atom_site_aniso_U_22
_atom_site_aniso_U_33
_atom_site_aniso_U_23
_atom_site_aniso_U_13
_atom_site_aniso_U_12
Pt1 0.0557(3) 0.0305(2) 0.0420(2) 0.00157(13) 0.00453(15) 0.0015(2)
Pt2 0.0511(2) 0.0304(2) 0.0454(2) 0.00186(14) 0.01021(15) 0.0029(2)
N1 0.054(5) 0.053(5) 0.066(5) 0.003(4) 0.013(4) 0.003(4)
N2 0.055(5) 0.035(4) 0.070(5) 0.004(3) 0.022(4) 0.002(4)
N1A 0.065(6) 0.059(5) 0.047(5) -0.007(4) 0.008(4) -0.002(4)
C1A 0.093(9) 0.096(9) 0.051(6) -0.021(5) 0.002(5) -0.015(7)
C2A 0.067(7) 0.040(6) 0.047(5) -0.001(4) 0.005(4) -0.005(5)
O2A 0.094(6) 0.049(4) 0.064(4) -0.009(3) 0.002(4) 0.011(4)
N3A 0.054(5) 0.043(5) 0.043(4) -0.001(3) 0.001(3) 0.002(3)
C4A 0.049(6) 0.045(5) 0.049(5) 0.009(4) 0.003(4) 0.004(5)
N4A 0.061(5) 0.036(4) 0.049(4) 0.006(3) 0.006(3) 0.016(4)
C5A 0.059(6) 0.051(6) 0.065(6) 0.011(5) 0.002(5) -0.009(5)
C6A 0.061(7) 0.081(8) 0.048(6) 0.004(5) -0.003(5) -0.020(6)
N1B 0.058(5) 0.050(5) 0.067(5) 0.011(4) 0.022(4) 0.006(4)
C1B 0.093(9) 0.065(7) 0.104(8) 0.024(6) 0.055(7) -0.005(6)
C2B 0.060(6) 0.041(5) 0.047(5) 0.002(4) 0.015(4) 0.003(5)
O2B 0.068(4) 0.047(4) 0.075(4) 0.021(3) 0.025(3) 0.017(4)
N3B 0.051(5) 0.034(4) 0.055(4) 0.002(3) 0.017(3) -0.003(3)
C4B 0.050(5) 0.038(5) 0.047(5) -0.005(4) 0.006(4) 0.011(4)
N4B 0.056(5) 0.036(4) 0.042(4) 0.003(3) 0.004(3) 0.008(3)
C5B 0.051(6) 0.058(7) 0.058(6) -0.006(4) 0.016(4) 0.013(5)
C6B 0.055(6) 0.047(6) 0.061(6) -0.006(4) 0.011(4) 0.009(5)
N1C 0.060(5) 0.052(5) 0.048(4) 0.006(3) 0.002(4) 0.006(4)
C1C 0.092(9) 0.072(7) 0.056(6) 0.024(5) 0.007(5) 0.011(6)
C2C 0.055(6) 0.055(6) 0.045(5) -0.003(4) 0.011(4) 0.006(5)
O2C 0.086(5) 0.056(4) 0.059(4) 0.012(3) 0.002(3) -0.014(4)
N3C 0.056(5) 0.032(4) 0.041(4) 0.004(3) 0.001(3) 0.003(3)
C4C 0.048(5) 0.047(5) 0.042(5) -0.002(4) 0.010(4) 0.008(5)
N4C 0.061(5) 0.039(4) 0.044(4) 0.001(3) 0.003(3) 0.000(4)
C5C 0.064(6) 0.049(6) 0.054(5) -0.013(4) -0.004(4) 0.003(5)
C6C 0.061(7) 0.070(7) 0.046(5) -0.008(5) 0.004(4) 0.013(5)
N1D 0.069(6) 0.053(5) 0.077(5) -0.007(4) 0.036(4) -0.003(4)
C1D 0.121(11) 0.062(8) 0.092(8) -0.022(6) 0.055(7) 0.004(7)
C2D 0.065(7) 0.045(6) 0.050(5) 0.005(4) 0.011(4) 0.001(5)
O2D 0.087(5) 0.047(4) 0.055(4) -0.008(3) 0.013(3) -0.002(4)
N3D 0.057(5) 0.031(4) 0.059(4) -0.005(3) 0.016(4) -0.006(3)
C4D 0.051(6) 0.042(5) 0.054(5) -0.004(4) 0.009(4) 0.003(5)
N4D 0.047(5) 0.045(4) 0.043(4) 0.005(3) 0.000(3) -0.002(3)
C5D 0.056(6) 0.058(6) 0.061(6) -0.007(5) 0.015(4) -0.016(5)
C6D 0.052(7) 0.096(9) 0.067(7) -0.005(6) 0.028(5) -0.004(6)
Cl1 0.076(2) 0.066(2) 0.0603(15) -0.0004(12) 0.0084(12) -0.0134(15)
O11 0.086(6) 0.093(6) 0.110(6) 0.002(4) 0.020(5) -0.024(5)
O12 0.132(8) 0.112(7) 0.068(5) 0.028(5) -0.005(4) 0.018(6)
O13 0.130(8) 0.235(13) 0.055(5) -0.022(5) 0.001(5) 0.067(8)
O14 0.137(8) 0.067(6) 0.171(9) 0.007(6) -0.009(7) -0.049(6)
Cl2 0.111(3) 0.082(2) 0.132(3) 0.005(2) 0.013(2) 0.031(2)
O1W 0.098(6) 0.095(6) 0.107(6) 0.004(5) -0.015(5) 0.005(5)
O2W 0.113(7) 0.077(6) 0.094(5) -0.023(4) -0.017(5) 0.036(5)

loop_
_atom_site_label
_atom_site_type_symbol
_atom_site_fract_x
_atom_site_fract_y
_atom_site_fract_z
_atom_site_U_iso_or_equiv
_atom_site_thermal_displace_type
_atom_site_occupancy
_atom_site_calc_flag
_atom_site_refinement_flags
_atom_site_disorder_group
Pt1 Pt 0.46283(3) 0.721556(14) 0.32032(2) 0.04270(12) Uani 1 d . .
Pt2 Pt 0.45704(3) 0.602857(14) 0.32153(2) 0.04225(11) Uani 1 d . .
N1 N 0.4715(6) 0.8262(3) 0.3198(5) 0.058(2) Uani 1 d . .
H1A H 0.4410(38) 0.8416(3) 0.3748(21) 0.075 Uiso 1 calc R .
H1B H 0.4387(37) 0.8414(3) 0.2655(22) 0.075 Uiso 1 calc R .
H1C H 0.5384(6) 0.8384(3) 0.3187(41) 0.075 Uiso 1 calc R .
N2 N 0.4558(6) 0.4978(3) 0.3224(5) 0.053(2) Uani 1 d . .
H2A H 0.3902(6) 0.4838(3) 0.3283(37) 0.070 Uiso 1 calc R .
H2B H 0.4939(32) 0.4835(3) 0.3740(22) 0.070 Uiso 1 calc R .
H2C H 0.4828(36) 0.4832(3) 0.2652(17) 0.070 Uiso 1 calc R .
N1A N 0.5587(6) 0.7579(4) 0.6256(5) 0.057(2) Uani 1 d . .
C1A C 0.5451(9) 0.8093(6) 0.6991(7) 0.080(3) Uani 1 d . .
H1A1 H 0.5777(42) 0.7971(14) 0.7614(16) 0.090(10) Uiso 1 calc R .
H1A2 H 0.4716(9) 0.8166(21) 0.7097(35) 0.090(10) Uiso 1 calc R .
H1A3 H 0.5770(43) 0.8481(10) 0.6745(22) 0.090(10) Uiso 1 calc R .
C2A C 0.5073(8) 0.7640(4) 0.5352(6) 0.051(2) Uani 1 d . .
O2A O 0.4519(6) 0.8100(3) 0.5180(5) 0.069(2) Uani 1 d . .
N3A N 0.5231(6) 0.7147(3) 0.4645(5) 0.047(2) Uani 1 d . .
C4A C 0.5717(7) 0.6582(4) 0.4915(6) 0.048(2) Uani 1 d . .
N4A N 0.5638(6) 0.6076(3) 0.4324(5) 0.049(2) Uani 1 d . .
H4A H 0.6057(6) 0.5757(3) 0.4416(5) 0.063(15) Uiso 1 calc R .
C5A C 0.6290(7) 0.6562(5) 0.5839(7) 0.058(2) Uani 1 d . .
H5A H 0.6719(7) 0.6214(5) 0.5997(7) 0.050(9) Uiso 1 calc R .
C6A C 0.6193(8) 0.7052(5) 0.6461(7) 0.063(3) Uani 1 d . .
H6A H 0.6555(8) 0.7038(5) 0.7069(7) 0.050(9) Uiso 1 calc R .
N1B N 0.2154(6) 0.5673(4) 0.5368(5) 0.058(2) Uani 1 d . .
C1B C 0.1859(9) 0.5130(5) 0.6012(8) 0.087(4) Uani 1 d . .
H1B1 H 0.2379(25) 0.5074(18) 0.6529(27) 0.090(10) Uiso 1 calc R .
H1B2 H 0.1814(45) 0.4744(7) 0.5615(11) 0.090(10) Uiso 1 calc R .
H1B3 H 0.1191(23) 0.5215(13) 0.6314(36) 0.090(10) Uiso 1 calc R .
C2B C 0.3103(7) 0.5630(4) 0.4895(6) 0.049(2) Uani 1 d . .
O2B O 0.3696(5) 0.5174(3) 0.5038(4) 0.063(2) Uani 1 d . .
N3B N 0.3362(5) 0.6121(3) 0.4234(5) 0.047(2) Uani 1 d . .
C4B C 0.2799(7) 0.6683(4) 0.4219(6) 0.045(2) Uani 1 d . .
N4B N 0.3181(6) 0.7192(3) 0.3760(4) 0.045(2) Uani 1 d . .
H4B H 0.2791(6) 0.7528(3) 0.3697(4) 0.063(15) Uiso 1 calc R .
C5B C 0.1810(7) 0.6694(5) 0.4739(6) 0.056(2) Uani 1 d . .
H5B H 0.1376(7) 0.7053(5) 0.4686(6) 0.050(9) Uiso 1 calc R .
C6B C 0.1515(7) 0.6194(4) 0.5294(6) 0.054(2) Uani 1 d . .
H6B H 0.0877(7) 0.6201(4) 0.5628(6) 0.050(9) Uiso 1 calc R .
N1C N 0.3514(6) 0.7603(4) 0.0217(5) 0.053(2) Uani 1 d . .
C1C C 0.3592(9) 0.8157(5) -0.0484(7) 0.074(3) Uani 1 d . .
H1C1 H 0.4282(17) 0.8169(17) -0.0770(34) 0.090(10) Uiso 1 calc R .
H1C2 H 0.3464(46) 0.8550(5) -0.0125(11) 0.090(10) Uiso 1 calc R .
H1C3 H 0.3082(32) 0.8110(15) -0.1012(25) 0.090(10) Uiso 1 calc R .
C2C C 0.4124(7) 0.7632(5) 0.1079(6) 0.052(2) Uani 1 d . .
O2C O 0.4736(6) 0.8069(3) 0.1188(4) 0.067(2) Uani 1 d . .
N3C N 0.4002(6) 0.7145(3) 0.1777(5) 0.043(2) Uani 1 d . .
C4C C 0.3436(7) 0.6605(4) 0.1535(6) 0.046(2) Uani 1 d . .
N4C N 0.3508(6) 0.6092(3) 0.2110(5) 0.048(2) Uani 1 d . .
H4C H 0.3087(6) 0.5775(3) 0.2007(5) 0.063(15) Uiso 1 calc R .
C5C C 0.2769(7) 0.6606(5) 0.0667(6) 0.055(2) Uani 1 d . .
H5C H 0.2311(7) 0.6267(5) 0.0541(6) 0.050(9) Uiso 1 calc R .
C6C C 0.2824(8) 0.7110(5) 0.0042(7) 0.059(3) Uani 1 d . .
H6C H 0.2386(8) 0.7126(5) -0.0519(7) 0.050(9) Uiso 1 calc R .
N1D N 0.6878(7) 0.5558(4) 0.1004(6) 0.066(2) Uani 1 d . .
C1D C 0.7064(10) 0.5004(5) 0.0305(8) 0.091(4) Uani 1 d . .
H1D1 H 0.6454(19) 0.4939(18) -0.0107(30) 0.090(10) Uiso 1 calc R .
H1D2 H 0.7202(46) 0.4622(8) 0.0690(8) 0.090(10) Uiso 1 calc R .
H1D3 H 0.7656(29) 0.5097(13) -0.0114(31) 0.090(10) Uiso 1 calc R .
C2D C 0.5937(8) 0.5572(4) 0.1500(6) 0.053(2) Uani 1 d . .
O2D O 0.5269(5) 0.5149(3) 0.1346(4) 0.063(2) Uani 1 d . .
N3D N 0.5762(6) 0.6063(3) 0.2173(5) 0.049(2) Uani 1 d . .
C4D C 0.6365(7) 0.6600(4) 0.2149(6) 0.049(2) Uani 1 d . .
N4D N 0.6063(5) 0.7116(3) 0.2642(5) 0.045(2) Uani 1 d . .
H4D H 0.6505(5) 0.7425(3) 0.2725(5) 0.063(15) Uiso 1 calc R .
C5D C 0.7327(7) 0.6606(5) 0.1576(6) 0.058(2) Uani 1 d . .
H5D H 0.7771(7) 0.6962(5) 0.1560(6) 0.050(9) Uiso 1 calc R .
C6D C 0.7533(8) 0.6054(5) 0.1065(7) 0.071(3) Uani 1 d . .
H6D H 0.8173(8) 0.6021(5) 0.0737(7) 0.050(9) Uiso 1 calc R .
Cl1 Cl 0.8382(2) 0.84385(13) 0.2391(2) 0.0672(7) Uani 1 d . .
O11 O 0.7302(6) 0.8370(4) 0.2647(6) 0.096(2) Uani 1 d . .
O12 O 0.9007(7) 0.8079(4) 0.3080(5) 0.104(3) Uani 1 d . .
O13 O 0.8591(8) 0.8234(5) 0.1394(6) 0.140(4) Uani 1 d . .
O14 O 0.8638(8) 0.9096(4) 0.2465(7) 0.125(3) Uani 1 d . .
Cl2 Cl 0.6332(3) 0.0129(2) 0.7681(3) 0.1085(11) Uani 1 d . .
O21 O 0.6212(13) -0.0517(9) 0.8115(12) 0.231(7) Uiso 1 d . .
O22 O 0.7128(33) 0.0432(18) 0.8302(29) 0.245(15) Uiso 0.50 d P .
O23 O 0.7376(17) 0.0252(10) 0.7336(16) 0.131(7) Uiso 0.50 d P .
O24 O 0.6069(29) 0.0582(16) 0.8417(24) 0.212(12) Uiso 0.50 d P .
O25 O 0.6689(24) -0.0115(14) 0.6748(21) 0.187(10) Uiso 0.50 d P .
O26 O 0.5496(22) 0.0219(15) 0.6881(22) 0.184(11) Uiso 0.50 d P .
O27 O 0.5361(16) 0.0387(10) 0.7655(17) 0.120(6) Uiso 0.50 d P .
O1W O 0.9760(7) 0.1167(4) 0.5558(6) 0.100(3) Uani 1 d . .
O2W O 0.7844(7) 0.1489(4) 0.6361(6) 0.095(3) Uani 1 d . .

loop_
_atom_type_symbol
_atom_type_description
_atom_type_scat_dispersion_real
_atom_type_scat_dispersion_imag
_atom_type_scat_source
C C 0.0033 0.0016 'International Tables Vol C Tables 4.2.6.8 and 6.1.1.4'
H H 0.0000 0.0000 'International Tables Vol C Tables 4.2.6.8 and 6.1.1.4'
N N 0.0061 0.0033 'International Tables Vol C Tables 4.2.6.8 and 6.1.1.4'
O O 0.0106 0.0060 'International Tables Vol C Tables 4.2.6.8 and 6.1.1.4'
Pt Pt -1.7033 8.3905 'International Tables Vol C Tables 4.2.6.8 and 6.1.1.4'
Cl Cl 0.1484 0.1585 'International Tables Vol C Tables 4.2.6.8 and 6.1.1.4'

loop_
_geom_angle_atom_site_label_1
_geom_angle_atom_site_label_2
_geom_angle_atom_site_label_3
_geom_angle
_geom_angle_site_symmetry_1
_geom_angle_site_symmetry_3
_geom_angle_publ_flag
N4D Pt1 N4B 172.7(3) . . ?
N4D Pt1 N3C 90.0(3) . . ?
N4B Pt1 N3C 89.1(3) . . ?
N4D Pt1 N3A 90.2(3) . . ?
N4B Pt1 N3A 89.7(3) . . ?
N3C Pt1 N3A 171.9(2) . . ?
N4D Pt1 N1 93.2(3) . . ?
N4B Pt1 N1 94.2(3) . . ?
N3C Pt1 N1 95.0(3) . . ?
N3A Pt1 N1 93.1(3) . . ?
N4D Pt1 Pt2 85.8(2) . . ?
N4B Pt1 Pt2 86.9(2) . . ?
N3C Pt1 Pt2 85.6(2) . . ?
N3A Pt1 Pt2 86.3(2) . . ?
N1 Pt1 Pt2 178.8(2) . . ?
N4C Pt2 N4A 173.4(3) . . ?
N4C Pt2 N3D 90.1(3) . . ?
N4A Pt2 N3D 89.6(3) . . ?
N4C Pt2 N3B 88.4(3) . . ?
N4A Pt2 N3B 91.1(3) . . ?
N3D Pt2 N3B 172.6(2) . . ?
N4C Pt2 N2 93.7(3) . . ?
N4A Pt2 N2 92.9(3) . . ?
N3D Pt2 N2 92.5(2) . . ?
N3B Pt2 N2 94.8(2) . . ?
N4C Pt2 Pt1 87.1(2) . . ?
N4A Pt2 Pt1 86.3(2) . . ?
N3D Pt2 Pt1 86.5(2) . . ?
N3B Pt2 Pt1 86.2(2) . . ?
N2 Pt2 Pt1 178.7(2) . . ?
Pt1 N1 H1A 109.5(2) . . ?
Pt1 N1 H1B 109.5(2) . . ?
H1A N1 H1B 109.5 . . ?
Pt1 N1 H1C 109.5(2) . . ?
H1A N1 H1C 109.5 . . ?
H1B N1 H1C 109.5 . . ?
Pt2 N2 H2A 109.5(2) . . ?
Pt2 N2 H2B 109.5(2) . . ?
H2A N2 H2B 109.5 . . ?
Pt2 N2 H2C 109.5(2) . . ?
H2A N2 H2C 109.5 . . ?
H2B N2 H2C 109.5 . . ?
C6A N1A C2A 121.0(8) . . ?
C6A N1A C1A 121.4(8) . . ?
C2A N1A C1A 117.5(8) . . ?
N1A C1A H1A1 109.5(6) . . ?
N1A C1A H1A2 109.5(5) . . ?
H1A1 C1A H1A2 109.5 . . ?
N1A C1A H1A3 109.5(5) . . ?
H1A1 C1A H1A3 109.5 . . ?
H1A2 C1A H1A3 109.5 . . ?
O2A C2A N1A 121.0(8) . . ?
O2A C2A N3A 122.3(8) . . ?
N1A C2A N3A 116.7(8) . . ?
C4A N3A C2A 120.9(7) . . ?
C4A N3A Pt1 117.8(5) . . ?
C2A N3A Pt1 121.1(6) . . ?
N4A C4A N3A 119.5(8) . . ?
N4A C4A C5A 121.9(8) . . ?
N3A C4A C5A 118.6(8) . . ?
C4A N4A Pt2 121.9(6) . . ?
C4A N4A H4A 119.0(5) . . ?
Pt2 N4A H4A 119.0(2) . . ?
C6A C5A C4A 117.9(10) . . ?
C6A C5A H5A 121.0(6) . . ?
C4A C5A H5A 121.0(6) . . ?
C5A C6A N1A 123.3(9) . . ?
C5A C6A H6A 118.4(6) . . ?
N1A C6A H6A 118.4(5) . . ?
C6B N1B C2B 123.3(8) . . ?
C6B N1B C1B 120.0(8) . . ?
C2B N1B C1B 116.6(8) . . ?
N1B C1B H1B1 109.5(6) . . ?
N1B C1B H1B2 109.5(6) . . ?
H1B1 C1B H1B2 109.5 . . ?
N1B C1B H1B3 109.5(5) . . ?
H1B1 C1B H1B3 109.5 . . ?
H1B2 C1B H1B3 109.5 . . ?
O2B C2B N1B 121.6(8) . . ?
O2B C2B N3B 121.2(8) . . ?
N1B C2B N3B 117.2(8) . . ?
C4B N3B C2B 120.5(7) . . ?
C4B N3B Pt2 117.6(5) . . ?
C2B N3B Pt2 121.9(5) . . ?
N4B C4B N3B 119.7(7) . . ?
N4B C4B C5B 122.5(8) . . ?
N3B C4B C5B 117.8(8) . . ?
C4B N4B Pt1 122.5(6) . . ?
C4B N4B H4B 118.7(5) . . ?
Pt1 N4B H4B 118.7(2) . . ?
C6B C5B C4B 120.3(9) . . ?
C6B C5B H5B 119.9(5) . . ?
C4B C5B H5B 119.9(5) . . ?
C5B C6B N1B 119.5(9) . . ?
C5B C6B H6B 120.3(6) . . ?
N1B C6B H6B 120.3(5) . . ?
C6C N1C C2C 122.2(8) . . ?
C6C N1C C1C 121.1(8) . . ?
C2C N1C C1C 116.6(8) . . ?
N1C C1C H1C1 109.5(5) . . ?
N1C C1C H1C2 109.5(5) . . ?
H1C1 C1C H1C2 109.5 . . ?
N1C C1C H1C3 109.5(5) . . ?
H1C1 C1C H1C3 109.5 . . ?
H1C2 C1C H1C3 109.5 . . ?
O2C C2C N3C 123.0(8) . . ?
O2C C2C N1C 119.6(8) . . ?
N3C C2C N1C 117.4(8) . . ?
C4C N3C C2C 120.1(7) . . ?
C4C N3C Pt1 118.4(5) . . ?
C2C N3C Pt1 121.5(6) . . ?
N4C C4C N3C 119.4(8) . . ?
N4C C4C C5C 120.8(9) . . ?
N3C C4C C5C 119.8(8) . . ?
C4C N4C Pt2 121.8(6) . . ?
C4C N4C H4C 119.1(5) . . ?
Pt2 N4C H4C 119.1(2) . . ?
C6C C5C C4C 118.1(9) . . ?
C6C C5C H5C 120.9(6) . . ?
C4C C5C H5C 120.9(5) . . ?
C5C C6C N1C 120.9(9) . . ?
C5C C6C H6C 119.6(6) . . ?
N1C C6C H6C 119.6(5) . . ?
C6D N1D C2D 120.4(8) . . ?
C6D N1D C1D 122.1(8) . . ?
C2D N1D C1D 117.1(8) . . ?
N1D C1D H1D1 109.5(6) . . ?
N1D C1D H1D2 109.5(6) . . ?
H1D1 C1D H1D2 109.5 . . ?
N1D C1D H1D3 109.5(5) . . ?
H1D1 C1D H1D3 109.5 . . ?
H1D2 C1D H1D3 109.5 . . ?
O2D C2D N1D 120.5(8) . . ?
O2D C2D N3D 121.3(8) . . ?
N1D C2D N3D 118.2(9) . . ?
C4D N3D C2D 120.0(7) . . ?
C4D N3D Pt2 117.7(5) . . ?
C2D N3D Pt2 122.3(6) . . ?
N4D C4D N3D 119.4(8) . . ?
N4D C4D C5D 120.4(8) . . ?
N3D C4D C5D 120.2(8) . . ?
C4D N4D Pt1 122.9(6) . . ?
C4D N4D H4D 118.5(5) . . ?
Pt1 N4D H4D 118.5(2) . . ?
C6D C5D C4D 114.9(9) . . ?
C6D C5D H5D 122.5(6) . . ?
C4D C5D H5D 122.5(5) . . ?
N1D C6D C5D 124.2(9) . . ?
N1D C6D H6D 117.9(5) . . ?
C5D C6D H6D 117.9(6) . . ?
O14 Cl1 O13 108.1(6) . . ?
O14 Cl1 O12 109.6(6) . . ?
O13 Cl1 O12 109.7(5) . . ?
O14 Cl1 O11 107.7(6) . . ?
O13 Cl1 O11 112.2(6) . . ?
O12 Cl1 O11 109.4(5) . . ?
O27 Cl2 O24 61.8(14) . . ?
O27 Cl2 O25 114.7(15) . . ?
O24 Cl2 O25 158.6(18) . . ?
O27 Cl2 O23 140.8(12) . . ?
O24 Cl2 O23 109.3(17) . . ?
O25 Cl2 O23 58.7(12) . . ?
O27 Cl2 O22 118.8(18) . . ?
O24 Cl2 O22 58.6(17) . . ?
O25 Cl2 O22 115.3(19) . . ?
O23 Cl2 O22 57.0(15) . . ?
O27 Cl2 O21 106.0(11) . . ?
O24 Cl2 O21 108.3(14) . . ?
O25 Cl2 O21 93.1(13) . . ?
O23 Cl2 O21 112.8(11) . . ?
O22 Cl2 O21 104.3(15) . . ?
O27 Cl2 O26 44.8(11) . . ?
O24 Cl2 O26 103.8(18) . . ?
O25 Cl2 O26 69.9(14) . . ?
O23 Cl2 O26 113.8(14) . . ?
O22 Cl2 O26 146.6(18) . . ?
O21 Cl2 O26 108.4(13) . . ?
O23 O22 O24 113.0(34) . . ?
O23 O22 Cl2 60.9(19) . . ?
O24 O22 Cl2 58.9(22) . . ?
O22 O23 O25 121.6(27) . . ?
O22 O23 Cl2 62.0(20) . . ?
O25 O23 Cl2 60.1(15) . . ?
O22 O24 Cl2 62.5(23) . . ?
O22 O24 O27 118.2(32) . . ?
Cl2 O24 O27 57.3(16) . . ?
O23 O25 Cl2 61.3(15) . . ?
O23 O25 O26 106.4(23) . . ?
Cl2 O25 O26 57.8(14) . . ?
O27 O26 Cl2 59.7(18) . . ?
O27 O26 O25 112.0(26) . . ?
Cl2 O26 O25 52.4(13) . . ?
O26 O27 Cl2 75.5(21) . . ?
O26 O27 O24 131.2(29) . . ?
Cl2 O27 O24 60.8(17) . . ?

loop_
_geom_bond_atom_site_label_1
_geom_bond_atom_site_label_2
_geom_bond_distance
_geom_bond_site_symmetry_2
_geom_bond_publ_flag
Pt1 N4D 1.990(7) . ?
Pt1 N4B 1.993(7) . ?
Pt1 N3C 2.060(6) . ?
Pt1 N3A 2.068(6) . ?
Pt1 N1 2.175(7) . ?
Pt1 Pt2 2.4651(6) . ?
Pt2 N4C 1.999(7) . ?
Pt2 N4A 2.005(7) . ?
Pt2 N3D 2.063(7) . ?
Pt2 N3B 2.066(6) . ?
Pt2 N2 2.181(6) . ?
N1 H1A 0.89 . ?
N1 H1B 0.89 . ?
N1 H1C 0.89 . ?
N2 H2A 0.89 . ?
N2 H2B 0.89 . ?
N2 H2C 0.89 . ?
N1A C6A 1.367(12) . ?
N1A C2A 1.372(11) . ?
N1A C1A 1.458(11) . ?
C1A H1A1 0.96 . ?
C1A H1A2 0.96 . ?
C1A H1A3 0.96 . ?
C2A O2A 1.208(10) . ?
C2A N3A 1.406(10) . ?
N3A C4A 1.373(10) . ?
C4A N4A 1.314(10) . ?
C4A C5A 1.427(12) . ?
N4A H4A 0.86 . ?
C5A C6A 1.317(12) . ?
C5A H5A 0.93 . ?
C6A H6A 0.93 . ?
N1B C6B 1.357(11) . ?
N1B C2B 1.370(10) . ?
N1B C1B 1.467(11) . ?
C1B H1B1 0.96 . ?
C1B H1B2 0.96 . ?
C1B H1B3 0.96 . ?
C2B O2B 1.226(9) . ?
C2B N3B 1.387(10) . ?
N3B C4B 1.370(9) . ?
C4B N4B 1.316(10) . ?
C4B C5B 1.441(11) . ?
N4B H4B 0.86 . ?
C5B C6B 1.329(12) . ?
C5B H5B 0.93 . ?
C6B H6B 0.93 . ?
N1C C6C 1.369(12) . ?
N1C C2C 1.384(10) . ?
N1C C1C 1.485(10) . ?
C1C H1C1 0.96 . ?
C1C H1C2 0.96 . ?
C1C H1C3 0.96 . ?
C2C O2C 1.205(10) . ?
C2C N3C 1.382(10) . ?
N3C C4C 1.371(10) . ?
C4C N4C 1.312(10) . ?
C4C C5C 1.431(11) . ?
N4C H4C 0.86 . ?
C5C C6C 1.339(12) . ?
C5C H5C 0.93 . ?
C6C H6C 0.93 . ?
N1D C6D 1.327(12) . ?
N1D C2D 1.373(11) . ?
N1D C1D 1.498(11) . ?
C1D H1D1 0.96 . ?
C1D H1D2 0.96 . ?
C1D H1D3 0.96 . ?
C2D O2D 1.240(10) . ?
C2D N3D 1.376(10) . ?
N3D C4D 1.354(10) . ?
C4D N4D 1.316(10) . ?
C4D C5D 1.448(12) . ?
N4D H4D 0.86 . ?
C5D C6D 1.360(13) . ?
C5D H5D 0.93 . ?
C6D H6D 0.93 . ?
Cl1 O14 1.406(8) . ?
Cl1 O13 1.420(8) . ?
Cl1 O12 1.423(8) . ?
Cl1 O11 1.428(8) . ?
Cl2 O27 1.35(2) . ?
Cl2 O24 1.40(3) . ?
Cl2 O25 1.42(3) . ?
Cl2 O23 1.43(2) . ?
Cl2 O22 1.45(4) . ?
Cl2 O21 1.47(2) . ?
Cl2 O26 1.51(3) . ?
O22 O23 1.38(4) . ?
O22 O24 1.40(4) . ?
O23 O25 1.40(3) . ?
O24 O27 1.41(3) . ?
O25 O26 1.68(3) . ?
O26 O27 1.10(3) . ?

loop_
_geom_torsion_atom_site_label_1
_geom_torsion_atom_site_label_2
_geom_torsion_atom_site_label_3
_geom_torsion_atom_site_label_4
_geom_torsion
_geom_torsion_site_symmetry_1
_geom_torsion_site_symmetry_2
_geom_torsion_site_symmetry_3
_geom_torsion_site_symmetry_4
_geom_torsion_publ_flag
N4D Pt1 Pt2 N4C -110.4(3) . . . . ?
N4B Pt1 Pt2 N4C 69.2(3) . . . . ?
N3C Pt1 Pt2 N4C -20.1(3) . . . . ?
N3A Pt1 Pt2 N4C 159.1(3) . . . . ?
N1 Pt1 Pt2 N4C -141.0(83) . . . . ?
N4D Pt1 Pt2 N4A 69.7(3) . . . . ?
N4B Pt1 Pt2 N4A -110.7(3) . . . . ?
N3C Pt1 Pt2 N4A 160.0(3) . . . . ?
N3A Pt1 Pt2 N4A -20.8(3) . . . . ?
N1 Pt1 Pt2 N4A 39.1(83) . . . . ?
N4D Pt1 Pt2 N3D -20.2(3) . . . . ?
N4B Pt1 Pt2 N3D 159.5(3) . . . . ?
N3C Pt1 Pt2 N3D 70.2(3) . . . . ?
N3A Pt1 Pt2 N3D -110.6(3) . . . . ?
N1 Pt1 Pt2 N3D -50.7(83) . . . . ?
N4D Pt1 Pt2 N3B 161.0(3) . . . . ?
N4B Pt1 Pt2 N3B -19.3(3) . . . . ?
N3C Pt1 Pt2 N3B -108.6(3) . . . . ?
N3A Pt1 Pt2 N3B 70.6(3) . . . . ?
N1 Pt1 Pt2 N3B 130.5(83) . . . . ?
N4D Pt1 Pt2 N2 19.2(76) . . . . ?
N4B Pt1 Pt2 N2 -161.2(76) . . . . ?
N3C Pt1 Pt2 N2 109.5(76) . . . . ?
N3A Pt1 Pt2 N2 -71.3(76) . . . . ?
N1 Pt1 Pt2 N2 -11.4(110) . . . . ?
C6A N1A C2A O2A 178.3(9) . . . . ?
C1A N1A C2A O2A -1.0(13) . . . . ?
C6A N1A C2A N3A -1.9(12) . . . . ?
C1A N1A C2A N3A 178.7(8) . . . . ?
O2A C2A N3A C4A -168.9(9) . . . . ?
N1A C2A N3A C4A 11.3(12) . . . . ?
O2A C2A N3A Pt1 5.8(12) . . . . ?
N1A C2A N3A Pt1 -174.0(6) . . . . ?
N4D Pt1 N3A C4A -62.7(6) . . . . ?
N4B Pt1 N3A C4A 110.0(6) . . . . ?
N3C Pt1 N3A C4A 28.6(23) . . . . ?
N1 Pt1 N3A C4A -155.8(6) . . . . ?
Pt2 Pt1 N3A C4A 23.1(6) . . . . ?
N4D Pt1 N3A C2A 122.5(7) . . . . ?
N4B Pt1 N3A C2A -64.9(7) . . . . ?
N3C Pt1 N3A C2A -146.3(17) . . . . ?
N1 Pt1 N3A C2A 29.3(7) . . . . ?
Pt2 Pt1 N3A C2A -151.8(6) . . . . ?
C2A N3A C4A N4A 164.0(8) . . . . ?
Pt1 N3A C4A N4A -10.8(11) . . . . ?
C2A N3A C4A C5A -15.5(12) . . . . ?
Pt1 N3A C4A C5A 169.6(6) . . . . ?
N3A C4A N4A Pt2 -14.7(11) . . . . ?
C5A C4A N4A Pt2 164.9(6) . . . . ?
N4C Pt2 N4A C4A 25.0(26) . . . . ?
N3D Pt2 N4A C4A 112.4(7) . . . . ?
N3B Pt2 N4A C4A -60.2(7) . . . . ?
N2 Pt2 N4A C4A -155.1(7) . . . . ?
Pt1 Pt2 N4A C4A 25.9(6) . . . . ?
N4A C4A C5A C6A -169.3(9) . . . . ?
N3A C4A C5A C6A 10.3(13) . . . . ?
C4A C5A C6A N1A -1.1(14) . . . . ?
C2A N1A C6A C5A -3.0(14) . . . . ?
C1A N1A C6A C5A 176.3(9) . . . . ?
C6B N1B C2B O2B 174.5(8) . . . . ?
C1B N1B C2B O2B -3.0(14) . . . . ?
C6B N1B C2B N3B -6.5(13) . . . . ?
C1B N1B C2B N3B 176.0(8) . . . . ?
O2B C2B N3B C4B -167.7(8) . . . . ?
N1B C2B N3B C4B 13.3(12) . . . . ?
O2B C2B N3B Pt2 14.0(12) . . . . ?
N1B C2B N3B Pt2 -165.0(6) . . . . ?
N4C Pt2 N3B C4B -62.7(6) . . . . ?
N4A Pt2 N3B C4B 110.7(6) . . . . ?
N3D Pt2 N3B C4B 15.5(25) . . . . ?
N2 Pt2 N3B C4B -156.3(6) . . . . ?
Pt1 Pt2 N3B C4B 24.5(6) . . . . ?
N4C Pt2 N3B C2B 115.7(7) . . . . ?
N4A Pt2 N3B C2B -70.9(7) . . . . ?
N3D Pt2 N3B C2B -166.1(20) . . . . ?
N2 Pt2 N3B C2B 22.1(7) . . . . ?
Pt1 Pt2 N3B C2B -157.1(7) . . . . ?
C2B N3B C4B N4B 165.1(8) . . . . ?
Pt2 N3B C4B N4B -16.6(10) . . . . ?
C2B N3B C4B C5B -13.4(12) . . . . ?
Pt2 N3B C4B C5B 165.0(6) . . . . ?
N3B C4B N4B Pt1 -6.9(11) . . . . ?
C5B C4B N4B Pt1 171.4(6) . . . . ?
N4D Pt1 N4B C4B 23.1(23) . . . . ?
N3C Pt1 N4B C4B 106.3(7) . . . . ?
N3A Pt1 N4B C4B -65.7(7) . . . . ?
N1 Pt1 N4B C4B -158.8(7) . . . . ?
Pt2 Pt1 N4B C4B 20.6(6) . . . . ?
N4B C4B C5B C6B -171.8(9) . . . . ?
N3B C4B C5B C6B 6.6(13) . . . . ?
C4B C5B C6B N1B 0.1(14) . . . . ?
C2B N1B C6B C5B 0.0(14) . . . . ?
C1B N1B C6B C5B 177.4(10) . . . . ?
C6C N1C C2C O2C 178.5(9) . . . . ?
C1C N1C C2C O2C -5.5(12) . . . . ?
C6C N1C C2C N3C -0.8(12) . . . . ?
C1C N1C C2C N3C 175.2(7) . . . . ?
O2C C2C N3C C4C -168.4(9) . . . . ?
N1C C2C N3C C4C 10.9(11) . . . . ?
O2C C2C N3C Pt1 13.0(12) . . . . ?
N1C C2C N3C Pt1 -167.8(5) . . . . ?
N4D Pt1 N3C C4C 110.7(6) . . . . ?
N4B Pt1 N3C C4C -62.0(6) . . . . ?
N3A Pt1 N3C C4C 19.4(23) . . . . ?
N1 Pt1 N3C C4C -156.1(6) . . . . ?
Pt2 Pt1 N3C C4C 24.9(6) . . . . ?
N4D Pt1 N3C C2C -70.6(6) . . . . ?
N4B Pt1 N3C C2C 116.7(6) . . . . ?
N3A Pt1 N3C C2C -161.9(17) . . . . ?
N1 Pt1 N3C C2C 22.6(7) . . . . ?
Pt2 Pt1 N3C C2C -156.4(6) . . . . ?
C2C N3C C4C N4C 165.6(8) . . . . ?
Pt1 N3C C4C N4C -15.7(10) . . . . ?
C2C N3C C4C C5C -14.9(11) . . . . ?
Pt1 N3C C4C C5C 163.8(6) . . . . ?
N3C C4C N4C Pt2 -8.9(10) . . . . ?
C5C C4C N4C Pt2 171.6(6) . . . . ?
N4A Pt2 N4C C4C 23.2(26) . . . . ?
N3D Pt2 N4C C4C -64.1(6) . . . . ?
N3B Pt2 N4C C4C 108.6(6) . . . . ?
N2 Pt2 N4C C4C -156.7(6) . . . . ?
Pt1 Pt2 N4C C4C 22.3(6) . . . . ?
N4C C4C C5C C6C -171.9(8) . . . . ?
N3C C4C C5C C6C 8.6(12) . . . . ?
C4C C5C C6C N1C 1.4(13) . . . . ?
C2C N1C C6C C5C -5.3(13) . . . . ?
C1C N1C C6C C5C 178.9(9) . . . . ?
C6D N1D C2D O2D 171.0(9) . . . . ?
C1D N1D C2D O2D -1.8(14) . . . . ?
C6D N1D C2D N3D -9.6(14) . . . . ?
C1D N1D C2D N3D 177.7(8) . . . . ?
O2D C2D N3D C4D -163.4(9) . . . . ?
N1D C2D N3D C4D 17.1(13) . . . . ?
O2D C2D N3D Pt2 14.9(12) . . . . ?
N1D C2D N3D Pt2 -164.6(6) . . . . ?
N4C Pt2 N3D C4D 110.5(7) . . . . ?
N4A Pt2 N3D C4D -62.9(7) . . . . ?
N3B Pt2 N3D C4D 32.4(26) . . . . ?
N2 Pt2 N3D C4D -155.7(7) . . . . ?
Pt1 Pt2 N3D C4D 23.4(6) . . . . ?
N4C Pt2 N3D C2D -67.8(7) . . . . ?
N4A Pt2 N3D C2D 118.8(7) . . . . ?
N3B Pt2 N3D C2D -145.9(20) . . . . ?
N2 Pt2 N3D C2D 26.0(7) . . . . ?
Pt1 Pt2 N3D C2D -154.9(7) . . . . ?
C2D N3D C4D N4D 165.9(8) . . . . ?
Pt2 N3D C4D N4D -12.5(11) . . . . ?
C2D N3D C4D C5D -13.4(13) . . . . ?
Pt2 N3D C4D C5D 168.3(7) . . . . ?
N3D C4D N4D Pt1 -12.5(11) . . . . ?
C5D C4D N4D Pt1 166.7(6) . . . . ?
N4B Pt1 N4D C4D 21.9(23) . . . . ?
N3C Pt1 N4D C4D -61.3(7) . . . . ?
N3A Pt1 N4D C4D 110.6(7) . . . . ?
N1 Pt1 N4D C4D -156.3(7) . . . . ?
Pt2 Pt1 N4D C4D 24.3(6) . . . . ?
N4D C4D C5D C6D -177.2(9) . . . . ?
N3D C4D C5D C6D 2.0(14) . . . . ?
C2D N1D C6D C5D -2.1(16) . . . . ?
C1D N1D C6D C5D 170.3(11) . . . . ?
C4D C5D C6D N1D 5.8(16) . . . . ?
O27 Cl2 O22 O23 -134.2(16) . . . . ?
O24 Cl2 O22 O23 -148.9(27) . . . . ?
O25 Cl2 O22 O23 7.7(25) . . . . ?
O23 Cl2 O22 O23 0.000(6) . . . . ?
O21 Cl2 O22 O23 108.1(16) . . . . ?
O26 Cl2 O22 O23 -83.8(36) . . . . ?
O27 Cl2 O22 O24 14.8(26) . . . . ?
O24 Cl2 O22 O24 0.000(10) . . . . ?
O25 Cl2 O22 O24 156.6(21) . . . . ?
O23 Cl2 O22 O24 148.9(27) . . . . ?
O21 Cl2 O22 O24 -102.9(19) . . . . ?
O26 Cl2 O22 O24 65.2(39) . . . . ?
O24 O22 O23 O25 -37.0(46) . . . . ?
Cl2 O22 O23 O25 -8.3(27) . . . . ?
O24 O22 O23 Cl2 -28.7(26) . . . . ?
Cl2 O22 O23 Cl2 0.000(6) . . . . ?
O27 Cl2 O23 O22 96.6(25) . . . . ?
O24 Cl2 O23 O22 27.8(24) . . . . ?
O25 Cl2 O23 O22 -171.8(26) . . . . ?
O22 Cl2 O23 O22 0.000(6) . . . . ?
O21 Cl2 O23 O22 -92.7(20) . . . . ?
O26 Cl2 O23 O22 143.3(22) . . . . ?
O27 Cl2 O23 O25 -91.6(24) . . . . ?
O24 Cl2 O23 O25 -160.3(20) . . . . ?
O25 Cl2 O23 O25 0.000(4) . . . . ?
O22 Cl2 O23 O25 171.8(26) . . . . ?
O21 Cl2 O23 O25 79.2(17) . . . . ?
O26 Cl2 O23 O25 -44.8(20) . . . . ?
O23 O22 O24 Cl2 29.3(26) . . . . ?
Cl2 O22 O24 Cl2 0.000(9) . . . . ?
O23 O22 O24 O27 15.3(48) . . . . ?
Cl2 O22 O24 O27 -14.0(25) . . . . ?
O27 Cl2 O24 O22 -165.3(26) . . . . ?
O25 Cl2 O24 O22 -79.2(55) . . . . ?
O23 Cl2 O24 O22 -27.3(23) . . . . ?
O22 Cl2 O24 O22 0.000(10) . . . . ?
O21 Cl2 O24 O22 95.9(20) . . . . ?
O26 Cl2 O24 O22 -149.1(21) . . . . ?
O27 Cl2 O24 O27 0.000(11) . . . . ?
O25 Cl2 O24 O27 86.1(53) . . . . ?
O23 Cl2 O24 O27 138.0(14) . . . . ?
O22 Cl2 O24 O27 165.3(26) . . . . ?
O21 Cl2 O24 O27 -98.8(15) . . . . ?
O26 Cl2 O24 O27 16.2(19) . . . . ?
O22 O23 O25 Cl2 8.5(27) . . . . ?
Cl2 O23 O25 Cl2 0.000(5) . . . . ?
O22 O23 O25 O26 45.7(35) . . . . ?
Cl2 O23 O25 O26 37.3(15) . . . . ?
O27 Cl2 O25 O23 135.9(15) . . . . ?
O24 Cl2 O25 O23 60.5(55) . . . . ?
O23 Cl2 O25 O23 0.000(5) . . . . ?
O22 Cl2 O25 O23 -7.6(24) . . . . ?
O21 Cl2 O25 O23 -114.9(14) . . . . ?
O26 Cl2 O25 O23 136.6(20) . . . . ?
O27 Cl2 O25 O26 -0.7(20) . . . . ?
O24 Cl2 O25 O26 -76.1(54) . . . . ?
O23 Cl2 O25 O26 -136.6(20) . . . . ?
O22 Cl2 O25 O26 -144.2(20) . . . . ?
O21 Cl2 O25 O26 108.4(15) . . . . ?
O26 Cl2 O25 O26 0.000(8) . . . . ?
O27 Cl2 O26 O27 0.000(13) . . . . ?
O24 Cl2 O26 O27 -20.5(25) . . . . ?
O25 Cl2 O26 O27 -179.1(26) . . . . ?
O23 Cl2 O26 O27 -139.2(18) . . . . ?
O22 Cl2 O26 O27 -73.4(39) . . . . ?
O21 Cl2 O26 O27 94.5(20) . . . . ?
O27 Cl2 O26 O25 179.1(26) . . . . ?
O24 Cl2 O26 O25 158.6(19) . . . . ?
O25 Cl2 O26 O25 0.000(8) . . . . ?
O23 Cl2 O26 O25 39.9(17) . . . . ?
O22 Cl2 O26 O25 105.7(35) . . . . ?
O21 Cl2 O26 O25 -86.5(15) . . . . ?
O23 O25 O26 O27 -38.0(36) . . . . ?
Cl2 O25 O26 O27 0.9(24) . . . . ?
O23 O25 O26 Cl2 -38.9(16) . . . . ?
Cl2 O25 O26 Cl2 0.000(11) . . . . ?
Cl2 O26 O27 Cl2 0.000(10) . . . . ?
O25 O26 O27 Cl2 -0.8(22) . . . . ?
Cl2 O26 O27 O24 26.6(32) . . . . ?
O25 O26 O27 O24 25.8(49) . . . . ?
O24 Cl2 O27 O26 157.3(28) . . . . ?
O25 Cl2 O27 O26 0.9(27) . . . . ?
O23 Cl2 O27 O26 71.0(29) . . . . ?
O22 Cl2 O27 O26 143.0(24) . . . . ?
O21 Cl2 O27 O26 -100.2(20) . . . . ?
O26 Cl2 O27 O26 0.000(11) . . . . ?
O24 Cl2 O27 O24 0.000(12) . . . . ?
O25 Cl2 O27 O24 -156.4(20) . . . . ?
O23 Cl2 O27 O24 -86.4(25) . . . . ?
O22 Cl2 O27 O24 -14.3(25) . . . . ?
O21 Cl2 O27 O24 102.5(17) . . . . ?
O26 Cl2 O27 O24 -157.3(28) . . . . ?
O22 O24 O27 O26 -15.0(56) . . . . ?
Cl2 O24 O27 O26 -29.7(36) . . . . ?
O22 O24 O27 Cl2 14.8(27) . . . . ?
Cl2 O24 O27 Cl2 0.000(11) . . . . ?
